data_2218581
loop_
_publ_author_name
'Hu, Fei-Long'
'Yin, Xian-Hong'
'Zhao, Kai'
'Feng, Yu'
'Lin, Cui-Wu'

_publ_section_title
;[6-(3,5-Dimethyl-1<i>H</i>-pyrazol-1-yl)picolinato](pyridine-2,6-dicarboxylato)copper(II)
 dihydrate
;
_journal_coeditor_code ZL2096
_journal_issue 6
_journal_name_full 'Acta Crystallographica Section E'
_journal_page_first m812
_journal_paper_doi 10.1107/S1600536808013731
_journal_volume 64
_journal_year 2008
_chemical_formula_iupac '[Cu (C7 H4 N O4) (C11 H10 N3 O2)], 2H2 O'
_chemical_formula_moiety 'C18 H14 Cu N4 O6, 2(H2 O)'
_chemical_formula_sum 'C18 H18 Cu N4 O8'
_chemical_formula_weight 481.90
_chemical_name_systematic
;
[6-(3,5-Dimethyl-1<i>H</i>-pyrazol-1-yl)picolinato](pyridine-2,6-
dicarboxylato)copper(II) dihydrate
;
_space_group_IT_number 2
_symmetry_cell_setting triclinic
_symmetry_space_group_name_Hall '-P 1'
_symmetry_space_group_name_H-M 'P -1'
_atom_sites_solution_hydrogens geom
_atom_sites_solution_primary direct
_atom_sites_solution_secondary difmap
_audit_creation_method SHELXL-97
_cell_angle_alpha 103.932(3)
_cell_angle_beta 90.289(2)
_cell_angle_gamma 104.177(3)
_cell_formula_units_Z 2
_cell_length_a 9.0040(10)
_cell_length_b 9.0360(10)
_cell_length_c 12.6760(15)
_cell_measurement_reflns_used 3268
_cell_measurement_temperature 298(2)
_cell_measurement_theta_max 27.788
_cell_measurement_theta_min 2.339
_cell_volume 968.25(19)
_computing_cell_refinement 'SMART (Siemens, 1996)'
_computing_data_collection 'SMART (Siemens, 1996)'
_computing_data_reduction 'SAINT (Siemens, 1996)'
_computing_molecular_graphics 'SHELXTL (Sheldrick, 2008)'
_computing_publication_material 'SHELXTL (Sheldrick, 2008)'
_computing_structure_refinement 'SHELXL97 (Sheldrick, 2008)'
_computing_structure_solution 'SHELXS97 (Sheldrick, 2008)'
_diffrn_ambient_temperature 298(2)
_diffrn_measured_fraction_theta_full 0.985
_diffrn_measured_fraction_theta_max 0.985
_diffrn_measurement_device_type 'Bruker SMART CCD area-detector'
_diffrn_measurement_method '\f and \w'
_diffrn_radiation_monochromator graphite
_diffrn_radiation_source 'fine-focus sealed tube'
_diffrn_radiation_type MoK\a
_diffrn_radiation_wavelength 0.71073
_diffrn_reflns_av_R_equivalents 0.0143
_diffrn_reflns_av_sigmaI/netI 0.0326
_diffrn_reflns_limit_h_max 6
_diffrn_reflns_limit_h_min -10
_diffrn_reflns_limit_k_max 10
_diffrn_reflns_limit_k_min -10
_diffrn_reflns_limit_l_max 15
_diffrn_reflns_limit_l_min -14
_diffrn_reflns_number 5068
_diffrn_reflns_theta_full 25.01
_diffrn_reflns_theta_max 25.01
_diffrn_reflns_theta_min 1.66
_exptl_absorpt_coefficient_mu 1.185
_exptl_absorpt_correction_T_max 0.6841
_exptl_absorpt_correction_T_min 0.6551
_exptl_absorpt_correction_type multi-scan
_exptl_absorpt_process_details '(SADABS; Sheldrick, 1996)'
_exptl_crystal_colour blue
_exptl_crystal_density_diffrn 1.653
_exptl_crystal_density_method 'not measured'
_exptl_crystal_description block
_exptl_crystal_F_000 494
_exptl_crystal_size_max 0.39
_exptl_crystal_size_mid 0.35
_exptl_crystal_size_min 0.32
_refine_diff_density_max 0.385
_refine_diff_density_min -0.298
_refine_ls_extinction_method none
_refine_ls_goodness_of_fit_ref 1.030
_refine_ls_hydrogen_treatment constr
_refine_ls_matrix_type full
_refine_ls_number_parameters 280
_refine_ls_number_reflns 3361
_refine_ls_number_restraints 0
_refine_ls_restrained_S_all 1.030
_refine_ls_R_factor_all 0.0511
_refine_ls_R_factor_gt 0.0429
_refine_ls_shift/su_max 0.000
_refine_ls_shift/su_mean 0.000
_refine_ls_structure_factor_coef Fsqd
_refine_ls_weighting_details 'calc w=1/[\s^2^(Fo^2^)+(0.0647P)^2^+0.7713P] where P=(Fo^2^+2Fc^2^)/3'
_refine_ls_weighting_scheme calc
_refine_ls_wR_factor_gt 0.1091
_refine_ls_wR_factor_ref 0.1129
_reflns_number_gt 2844
_reflns_number_total 3361
_reflns_threshold_expression I>2\s(I)
_cod_data_source_file zl2096.cif
_cod_data_source_block I
_cod_depositor_comments
;
The following automatic conversions were performed:
'_symmetry_cell_setting' value 'Triclinic' changed to 'triclinic'
according to '/home/saulius/struct/CIF-dictionaries/cif_core.dic'
dictionary named 'cif_core.dic' version 2.4.1 from 2010-06-29.

Automatic conversion script
Id: cif_fix_enum 1527 2010-12-29 10:47:43Z saulius 

The following automatic conversions were performed:

'_symmetry_cell_setting' value 'Triclinic' changed to 'triclinic'
according to /home/saulius/struct/CIF-dictionaries/cif_core.dic
dictionary named 'cif_core.dic' version 2.4.1 from 2010-06-29.

Automatic conversion script
Id: cif_fix_values 1715 2011-07-08 13:25:40Z adriana 
;
_cod_database_code 2218581
_cod_database_fobs_code 2218581

loop_
_symmetry_equiv_pos_as_xyz
'x, y, z'
'-x, -y, -z'

loop_
_atom_site_type_symbol
_atom_site_label
_atom_site_fract_x
_atom_site_fract_y
_atom_site_fract_z
_atom_site_U_iso_or_equiv
_atom_site_adp_type
_atom_site_calc_flag
_atom_site_refinement_flags
_atom_site_occupancy
Cu Cu1 0.72104(5) 0.95250(5) 0.26981(3) 0.03369(16) Uani d . 1
N N1 0.7309(3) 0.9975(3) 0.4271(2) 0.0318(6) Uani d . 1
N N2 0.8342(3) 0.7887(3) 0.4100(2) 0.0358(6) Uani d . 1
N N3 0.8359(3) 0.7890(3) 0.3006(2) 0.0350(6) Uani d . 1
N N4 0.6970(3) 0.9233(3) 0.1106(2) 0.0296(6) Uani d . 1
O O1 0.6153(3) 1.1315(3) 0.3022(2) 0.0476(6) Uani d . 1
O O2 0.5465(4) 1.2990(4) 0.4420(2) 0.0662(8) Uani d . 1
O O3 0.9435(3) 1.1261(3) 0.2279(2) 0.0472(7) Uani d . 1
O O4 1.0063(3) 1.2352(3) 0.0888(2) 0.0578(8) Uani d . 1
H H4 1.0757 1.2945 0.1323 0.087 Uiso calc R 1
O O5 0.5089(3) 0.7472(3) 0.21665(19) 0.0498(7) Uani d . 1
O O6 0.3550(4) 0.6217(4) 0.0688(2) 0.0735(10) Uani d . 1
O O7 0.2133(3) 0.4600(3) 0.1912(2) 0.0576(7) Uani d . 1
H H7D 0.2617 0.4484 0.2451 0.069 Uiso d R 1
H H7E 0.2754 0.4928 0.1467 0.069 Uiso d R 1
O O8 0.4582(4) 0.4587(4) 0.3057(3) 0.0964(13) Uani d . 1
H H8A 0.5002 0.5498 0.2972 0.116 Uiso d R 1
H H8B 0.5112 0.4395 0.3540 0.116 Uiso d R 1
C C1 0.6077(4) 1.1920(4) 0.4025(3) 0.0419(8) Uani d . 1
C C2 0.6808(4) 1.1214(4) 0.4800(3) 0.0359(8) Uani d . 1
C C3 0.6976(4) 1.1722(4) 0.5913(3) 0.0459(9) Uani d . 1
H H3 0.6632 1.2585 0.6279 0.055 Uiso calc R 1
C C4 0.7675(4) 1.0906(5) 0.6474(3) 0.0463(9) Uani d . 1
H H4A 0.7813 1.1239 0.7230 0.056 Uiso calc R 1
C C5 0.8171(4) 0.9614(4) 0.5940(3) 0.0427(9) Uani d . 1
H H5 0.8637 0.9066 0.6318 0.051 Uiso calc R 1
C C6 0.7943(4) 0.9166(4) 0.4808(3) 0.0337(7) Uani d . 1
C C7 0.8598(6) 0.6154(5) 0.5339(3) 0.0578(11) Uani d . 1
H H7A 0.8610 0.5071 0.5244 0.087 Uiso calc R 1
H H7B 0.7682 0.6328 0.5675 0.087 Uiso calc R 1
H H7C 0.9481 0.6821 0.5795 0.087 Uiso calc R 1
C C8 0.8633(4) 0.6533(4) 0.4257(3) 0.0402(8) Uani d . 1
C C9 0.8869(5) 0.5692(5) 0.3260(3) 0.0474(9) Uani d . 1
H H9 0.9105 0.4719 0.3103 0.057 Uiso calc R 1
C C10 0.8691(4) 0.6564(4) 0.2504(3) 0.0394(8) Uani d . 1
C C11 0.8836(5) 0.6158(5) 0.1306(3) 0.0558(11) Uani d . 1
H H11A 0.8756 0.7030 0.1020 0.084 Uiso calc R 1
H H11B 0.8031 0.5247 0.0967 0.084 Uiso calc R 1
H H11C 0.9814 0.5936 0.1158 0.084 Uiso calc R 1
C C12 0.9239(4) 1.1361(4) 0.1343(3) 0.0354(8) Uani d . 1
C C13 0.7922(4) 1.0210(4) 0.0612(3) 0.0325(7) Uani d . 1
C C14 0.7664(4) 1.0143(4) -0.0471(3) 0.0418(8) Uani d . 1
H H14 0.8322 1.0841 -0.0797 0.050 Uiso calc R 1
C C15 0.6420(5) 0.9030(5) -0.1072(3) 0.0460(9) Uani d . 1
H H15 0.6246 0.8957 -0.1809 0.055 Uiso calc R 1
C C16 0.5451(4) 0.8038(4) -0.0566(3) 0.0437(9) Uani d . 1
H H16 0.4605 0.7286 -0.0953 0.052 Uiso calc R 1
C C17 0.5747(4) 0.8171(4) 0.0524(3) 0.0350(8) Uani d . 1
C C18 0.4718(4) 0.7214(4) 0.1191(3) 0.0404(8) Uani d . 1

loop_
_atom_site_aniso_label
_atom_site_aniso_U_11
_atom_site_aniso_U_22
_atom_site_aniso_U_33
_atom_site_aniso_U_12
_atom_site_aniso_U_13
_atom_site_aniso_U_23
Cu1 0.0395(3) 0.0366(2) 0.0240(2) 0.00751(18) -0.00296(16) 0.00805(16)
N1 0.0295(15) 0.0370(15) 0.0271(14) 0.0050(12) -0.0005(11) 0.0082(11)
N2 0.0410(16) 0.0431(16) 0.0251(14) 0.0105(13) -0.0025(12) 0.0124(12)
N3 0.0421(17) 0.0390(15) 0.0244(14) 0.0096(13) -0.0014(12) 0.0099(12)
N4 0.0303(14) 0.0297(13) 0.0268(14) 0.0040(11) -0.0029(11) 0.0072(11)
O1 0.0601(17) 0.0491(15) 0.0353(14) 0.0208(13) -0.0082(12) 0.0070(11)
O2 0.083(2) 0.0616(18) 0.0598(19) 0.0395(17) -0.0055(16) 0.0045(15)
O3 0.0454(15) 0.0490(15) 0.0385(15) -0.0078(12) -0.0113(12) 0.0148(11)
O4 0.0518(17) 0.0564(16) 0.0536(17) -0.0187(14) -0.0063(13) 0.0252(13)
O5 0.0479(15) 0.0552(15) 0.0326(14) -0.0134(13) -0.0022(11) 0.0122(11)
O6 0.066(2) 0.077(2) 0.0546(18) -0.0361(17) -0.0245(15) 0.0292(16)
O7 0.0581(18) 0.0593(17) 0.0539(17) 0.0052(14) -0.0020(14) 0.0211(14)
O8 0.076(2) 0.074(2) 0.147(4) 0.0085(19) -0.033(2) 0.055(2)
C1 0.040(2) 0.0373(19) 0.045(2) 0.0083(16) -0.0040(16) 0.0062(16)
C2 0.0344(19) 0.0364(18) 0.0319(18) 0.0025(15) 0.0008(14) 0.0058(14)
C3 0.053(2) 0.044(2) 0.0331(19) 0.0061(18) 0.0057(17) 0.0002(16)
C4 0.050(2) 0.057(2) 0.0234(17) 0.0041(19) 0.0008(16) 0.0042(16)
C5 0.045(2) 0.053(2) 0.0295(18) 0.0078(18) -0.0021(16) 0.0146(16)
C6 0.0324(18) 0.0396(18) 0.0292(17) 0.0057(15) -0.0008(14) 0.0122(14)
C7 0.079(3) 0.057(2) 0.045(2) 0.021(2) -0.001(2) 0.0243(19)
C8 0.039(2) 0.044(2) 0.041(2) 0.0103(16) -0.0043(16) 0.0179(16)
C9 0.058(3) 0.043(2) 0.044(2) 0.0169(18) -0.0040(18) 0.0120(17)
C10 0.040(2) 0.045(2) 0.0324(18) 0.0115(16) -0.0030(15) 0.0074(15)
C11 0.075(3) 0.059(2) 0.036(2) 0.025(2) 0.002(2) 0.0070(18)
C12 0.0322(18) 0.0374(18) 0.0367(19) 0.0032(15) -0.0038(15) 0.0151(15)
C13 0.0334(18) 0.0354(17) 0.0299(17) 0.0070(14) 0.0002(14) 0.0121(14)
C14 0.045(2) 0.048(2) 0.0338(19) 0.0052(17) 0.0028(16) 0.0183(16)
C15 0.054(2) 0.057(2) 0.0253(17) 0.0098(19) -0.0060(16) 0.0118(16)
C16 0.047(2) 0.048(2) 0.0294(18) 0.0035(17) -0.0093(16) 0.0054(15)
C17 0.041(2) 0.0312(17) 0.0300(17) 0.0064(15) -0.0037(15) 0.0052(14)
C18 0.040(2) 0.0379(18) 0.037(2) -0.0032(16) -0.0065(16) 0.0101(15)

loop_
_atom_type_symbol
_atom_type_description
_atom_type_scat_dispersion_real
_atom_type_scat_dispersion_imag
_atom_type_scat_source
C C 0.0033 0.0016 'International Tables Vol C Tables 4.2.6.8 and 6.1.1.4'
H H 0.0000 0.0000 'International Tables Vol C Tables 4.2.6.8 and 6.1.1.4'
N N 0.0061 0.0033 'International Tables Vol C Tables 4.2.6.8 and 6.1.1.4'
O O 0.0106 0.0060 'International Tables Vol C Tables 4.2.6.8 and 6.1.1.4'
Cu Cu 0.3201 1.2651 'International Tables Vol C Tables 4.2.6.8 and 6.1.1.4'

loop_
_geom_angle_atom_site_label_1
_geom_angle_atom_site_label_2
_geom_angle_atom_site_label_3
_geom_angle
N1 Cu1 N4 173.70(11)
N1 Cu1 O1 80.55(11)
N4 Cu1 O1 93.19(10)
N1 Cu1 N3 77.82(11)
N4 Cu1 N3 108.45(10)
O1 Cu1 N3 158.36(10)
N1 Cu1 O5 103.92(10)
N4 Cu1 O5 76.16(10)
O1 Cu1 O5 98.55(11)
N3 Cu1 O5 87.33(11)
N1 Cu1 O3 105.16(10)
N4 Cu1 O3 75.33(9)
O1 Cu1 O3 89.65(11)
N3 Cu1 O3 95.34(10)
O5 Cu1 O3 150.70(9)
C6 N1 C2 121.3(3)
C6 N1 Cu1 121.7(2)
C2 N1 Cu1 116.9(2)
C8 N2 N3 110.9(3)
C8 N2 C6 132.6(3)
N3 N2 C6 116.4(3)
C10 N3 N2 105.5(3)
C10 N3 Cu1 140.2(2)
N2 N3 Cu1 110.3(2)
C13 N4 C17 119.1(3)
C13 N4 Cu1 120.4(2)
C17 N4 Cu1 120.1(2)
C1 O1 Cu1 114.9(2)
C12 O3 Cu1 108.3(2)
C12 O4 H4 109.5
C18 O5 Cu1 111.8(2)
H7D O7 H7E 110.6
H8A O8 H8B 109.0
O2 C1 O1 126.8(4)
O2 C1 C2 118.0(3)
O1 C1 C2 115.1(3)
N1 C2 C3 121.1(3)
N1 C2 C1 112.1(3)
C3 C2 C1 126.7(3)
C2 C3 C4 117.7(3)
C2 C3 H3 121.1
C4 C3 H3 121.1
C5 C4 C3 121.6(3)
C5 C4 H4A 119.2
C3 C4 H4A 119.2
C4 C5 C6 116.9(3)
C4 C5 H5 121.5
C6 C5 H5 121.5
N1 C6 C5 121.3(3)
N1 C6 N2 112.0(3)
C5 C6 N2 126.8(3)
C8 C7 H7A 109.5
C8 C7 H7B 109.5
H7A C7 H7B 109.5
C8 C7 H7C 109.5
H7A C7 H7C 109.5
H7B C7 H7C 109.5
C9 C8 N2 106.0(3)
C9 C8 C7 130.9(3)
N2 C8 C7 123.1(3)
C8 C9 C10 107.4(3)
C8 C9 H9 126.3
C10 C9 H9 126.3
N3 C10 C9 110.2(3)
N3 C10 C11 121.2(3)
C9 C10 C11 128.5(3)
C10 C11 H11A 109.5
C10 C11 H11B 109.5
H11A C11 H11B 109.5
C10 C11 H11C 109.5
H11A C11 H11C 109.5
H11B C11 H11C 109.5
O3 C12 O4 126.6(3)
O3 C12 C13 119.5(3)
O4 C12 C13 113.9(3)
N4 C13 C14 121.2(3)
N4 C13 C12 114.5(3)
C14 C13 C12 124.3(3)
C13 C14 C15 119.6(3)
C13 C14 H14 120.2
C15 C14 H14 120.2
C16 C15 C14 119.0(3)
C16 C15 H15 120.5
C14 C15 H15 120.5
C15 C16 C17 119.0(3)
C15 C16 H16 120.5
C17 C16 H16 120.5
N4 C17 C16 122.1(3)
N4 C17 C18 113.7(3)
C16 C17 C18 124.2(3)
O5 C18 O6 125.8(3)
O5 C18 C17 117.9(3)
O6 C18 C17 116.2(3)

loop_
_geom_bond_atom_site_label_1
_geom_bond_atom_site_label_2
_geom_bond_distance
Cu1 N1 1.934(3)
Cu1 N4 1.975(3)
Cu1 O1 2.032(3)
Cu1 N3 2.104(3)
Cu1 O5 2.279(2)
Cu1 O3 2.372(2)
N1 C6 1.327(4)
N1 C2 1.340(4)
N2 C8 1.370(4)
N2 N3 1.388(4)
N2 C6 1.406(4)
N3 C10 1.318(4)
N4 C13 1.344(4)
N4 C17 1.345(4)
O1 C1 1.266(4)
O2 C1 1.233(4)
O3 C12 1.226(4)
O4 C12 1.269(4)
O4 H4 0.8200
O5 C18 1.230(4)
O6 C18 1.256(4)
O7 H7D 0.8498
O7 H7E 0.8498
O8 H8A 0.8500
O8 H8B 0.8500
C1 C2 1.519(5)
C2 C3 1.370(5)
C3 C4 1.387(5)
C3 H3 0.9300
C4 C5 1.377(5)
C4 H4A 0.9300
C5 C6 1.394(5)
C5 H5 0.9300
C7 C8 1.490(5)
C7 H7A 0.9600
C7 H7B 0.9600
C7 H7C 0.9600
C8 C9 1.357(5)
C9 C10 1.410(5)
C9 H9 0.9300
C10 C11 1.489(5)
C11 H11A 0.9600
C11 H11B 0.9600
C11 H11C 0.9600
C12 C13 1.505(5)
C13 C14 1.376(5)
C14 C15 1.385(5)
C14 H14 0.9300
C15 C16 1.369(5)
C15 H15 0.9300
C16 C17 1.377(5)
C16 H16 0.9300
C17 C18 1.512(5)

loop_
_geom_hbond_atom_site_label_D
_geom_hbond_atom_site_label_H
_geom_hbond_atom_site_label_A
_geom_hbond_site_symmetry_A
_geom_hbond_distance_DH
_geom_hbond_distance_HA
_geom_hbond_distance_DA
_geom_hbond_angle_DHA
O4 H4 O7 1_665 0.82 1.69 2.477(4) 158.8
O7 H7D O8 . 0.85 1.89 2.637(4) 144.8
O7 H7E O6 . 0.85 1.73 2.524(4) 154.4
O8 H8A O5 . 0.85 2.25 3.020(4) 151.5
O8 H8B O2 1_545 0.85 1.96 2.730(4) 150.5

loop_
_geom_torsion_atom_site_label_1
_geom_torsion_atom_site_label_2
_geom_torsion_atom_site_label_3
_geom_torsion_atom_site_label_4
_geom_torsion
O1 Cu1 N1 C6 179.7(3)
N3 Cu1 N1 C6 -1.0(3)
O5 Cu1 N1 C6 83.1(3)
O3 Cu1 N1 C6 -93.3(3)
O1 Cu1 N1 C2 -5.0(2)
N3 Cu1 N1 C2 174.3(3)
O5 Cu1 N1 C2 -101.6(2)
O3 Cu1 N1 C2 82.0(2)
C8 N2 N3 C10 -1.3(4)
C6 N2 N3 C10 -177.3(3)
C8 N2 N3 Cu1 160.9(2)
C6 N2 N3 Cu1 -15.0(3)
N1 Cu1 N3 C10 161.2(4)
N4 Cu1 N3 C10 -18.1(4)
O1 Cu1 N3 C10 163.0(3)
O5 Cu1 N3 C10 56.4(4)
O3 Cu1 N3 C10 -94.4(4)
N1 Cu1 N3 N2 8.5(2)
N4 Cu1 N3 N2 -170.80(19)
O1 Cu1 N3 N2 10.3(4)
O5 Cu1 N3 N2 -96.3(2)
O3 Cu1 N3 N2 112.9(2)
O1 Cu1 N4 C13 79.0(3)
N3 Cu1 N4 C13 -100.6(3)
O5 Cu1 N4 C13 177.0(3)
O3 Cu1 N4 C13 -9.8(2)
O1 Cu1 N4 C17 -93.3(2)
N3 Cu1 N4 C17 87.1(3)
O5 Cu1 N4 C17 4.7(2)
O3 Cu1 N4 C17 177.9(3)
N1 Cu1 O1 C1 2.1(3)
N4 Cu1 O1 C1 -178.6(3)
N3 Cu1 O1 C1 0.4(5)
O5 Cu1 O1 C1 104.9(3)
O3 Cu1 O1 C1 -103.3(3)
N1 Cu1 O3 C12 -161.4(2)
N4 Cu1 O3 C12 12.1(2)
O1 Cu1 O3 C12 -81.3(2)
N3 Cu1 O3 C12 119.8(2)
O5 Cu1 O3 C12 25.8(4)
N1 Cu1 O5 C18 168.6(3)
N4 Cu1 O5 C18 -4.9(3)
O1 Cu1 O5 C18 86.3(3)
N3 Cu1 O5 C18 -114.6(3)
O3 Cu1 O5 C18 -18.5(4)
Cu1 O1 C1 O2 -178.3(3)
Cu1 O1 C1 C2 0.8(4)
C6 N1 C2 C3 2.0(5)
Cu1 N1 C2 C3 -173.3(3)
C6 N1 C2 C1 -178.0(3)
Cu1 N1 C2 C1 6.7(4)
O2 C1 C2 N1 174.4(3)
O1 C1 C2 N1 -4.8(4)
O2 C1 C2 C3 -5.6(6)
O1 C1 C2 C3 175.1(3)
N1 C2 C3 C4 -0.3(5)
C1 C2 C3 C4 179.8(3)
C2 C3 C4 C5 -0.8(6)
C3 C4 C5 C6 0.2(5)
C2 N1 C6 C5 -2.7(5)
Cu1 N1 C6 C5 172.4(2)
C2 N1 C6 N2 178.1(3)
Cu1 N1 C6 N2 -6.8(4)
C4 C5 C6 N1 1.5(5)
C4 C5 C6 N2 -179.4(3)
C8 N2 C6 N1 -160.3(3)
N3 N2 C6 N1 14.5(4)
C8 N2 C6 C5 20.6(6)
N3 N2 C6 C5 -164.6(3)
N3 N2 C8 C9 1.4(4)
C6 N2 C8 C9 176.4(4)
N3 N2 C8 C7 -176.3(3)
C6 N2 C8 C7 -1.3(6)
N2 C8 C9 C10 -0.8(4)
C7 C8 C9 C10 176.6(4)
N2 N3 C10 C9 0.8(4)
Cu1 N3 C10 C9 -152.7(3)
N2 N3 C10 C11 -179.0(3)
Cu1 N3 C10 C11 27.5(6)
C8 C9 C10 N3 0.0(4)
C8 C9 C10 C11 179.8(4)
Cu1 O3 C12 O4 168.4(3)
Cu1 O3 C12 C13 -12.6(4)
C17 N4 C13 C14 0.1(5)
Cu1 N4 C13 C14 -172.3(3)
C17 N4 C13 C12 179.3(3)
Cu1 N4 C13 C12 6.9(4)
O3 C12 C13 N4 5.8(5)
O4 C12 C13 N4 -175.1(3)
O3 C12 C13 C14 -175.0(3)
O4 C12 C13 C14 4.1(5)
N4 C13 C14 C15 -1.3(5)
C12 C13 C14 C15 179.6(3)
C13 C14 C15 C16 1.4(6)
C14 C15 C16 C17 -0.4(6)
C13 N4 C17 C16 0.9(5)
Cu1 N4 C17 C16 173.3(3)
C13 N4 C17 C18 -176.4(3)
Cu1 N4 C17 C18 -4.0(4)
C15 C16 C17 N4 -0.8(6)
C15 C16 C17 C18 176.3(4)
Cu1 O5 C18 O6 -175.8(4)
Cu1 O5 C18 C17 4.4(4)
N4 C17 C18 O5 -0.8(5)
C16 C17 C18 O5 -178.1(4)
N4 C17 C18 O6 179.3(3)
C16 C17 C18 O6 2.0(6)
